data_4107691
loop_
_publ_author_name
'Tomoki Ogoshi'
'Suguru Kanai'
'Shuhei Fujinami'
'Tada-aki Yamagishi'
'Yoshiaki Nakamoto'

_publ_contact_author_address
;
Graduate School of Natural Science and Technology,
Kanazawa University, Kakuma-machi, Kanazawa 920-1192
;
_publ_contact_author_email ' ogoshi@t.kanazawa-u.ac.jp '
_publ_contact_author_fax ' +81-76-234-4800 '
_publ_contact_author_name ' Tomoki Ogoshi '
_publ_contact_author_phone ' +81-76-234-4775 '
_publ_section_title
;
 para-Bridged Symmetrical Pillar[5]arenes: Their Lewis Acid Catalyzed
 Synthesis and Host-Guest Property
;
_journal_name_full 'Journal of the American Chemical Society'
_journal_page_first 5022
_journal_page_last 5023
_journal_paper_doi 10.1021/ja711260m
_journal_volume 130
_journal_year 2008
_chemical_formula_moiety "'C45 H50 O10 , C2 H3 N"
_chemical_formula_sum 'C47 H53 N O10'
_chemical_formula_weight 791.94
_space_group_IT_number 88
_symmetry_cell_setting tetragonal
_symmetry_Int_Tables_number 88
_symmetry_space_group_name_Hall '-I 4ad'
_symmetry_space_group_name_H-M 'I 41/a :2'
_audit_creation_date 'Tue Jun  5 02:59:32 2007'
_audit_creation_method 'by teXsan'
_cell_angle_alpha 90
_cell_angle_beta 90
_cell_angle_gamma 90
_cell_formula_units_Z 8
_cell_length_a 14.900(2)
_cell_length_b 14.900(2)
_cell_length_c 38.795(5)
_cell_measurement_reflns_used 8185
_cell_measurement_temperature 123.2
_cell_measurement_theta_max 30.5
_cell_measurement_theta_min 2.7
_cell_volume 8613(2)
_computing_cell_refinement CRYSTALCLEAR
_computing_data_collection CRYSTALCLEAR
_computing_data_reduction 'teXsan Ver. 1.11'
_computing_publication_material 'teXsan Ver. 1.11'
_computing_structure_refinement 'teXsan Ver. 1.10'
_computing_structure_solution SIR92
_diffrn_detector_area_resol_mean 14.46
_diffrn_measured_fraction_theta_full 0.9218
_diffrn_measured_fraction_theta_max 0.9218
_diffrn_measurement_device_type 'Rigaku/MSC Mercury CCD'
_diffrn_measurement_method \w
_diffrn_radiation_type 'Mo K\a'
_diffrn_radiation_wavelength 0.7107
_diffrn_reflns_av_R_equivalents 0.036
_diffrn_reflns_limit_h_max 19
_diffrn_reflns_limit_h_min -16
_diffrn_reflns_limit_k_max 20
_diffrn_reflns_limit_k_min -20
_diffrn_reflns_limit_l_max 54
_diffrn_reflns_limit_l_min -53
_diffrn_reflns_number 50913
_diffrn_reflns_theta_full 30.50
_diffrn_reflns_theta_max 30.50
_exptl_absorpt_coefficient_mu 0.085
_exptl_absorpt_correction_T_max 0.996
_exptl_absorpt_correction_T_min 0.860
_exptl_absorpt_correction_type multi-scan
_exptl_absorpt_process_details '(Jacobson, 1998)'
_exptl_crystal_colour Colorless
_exptl_crystal_density_diffrn 1.221
_exptl_crystal_description Prism
_exptl_crystal_F_000 3376
_exptl_crystal_size_max 0.30
_exptl_crystal_size_mid 0.20
_exptl_crystal_size_min 0.04
_refine_diff_density_max 0.48
_refine_diff_density_min -0.36
_refine_ls_extinction_method none
_refine_ls_goodness_of_fit_ref 1.067
_refine_ls_hydrogen_treatment noref
_refine_ls_number_parameters 259
_refine_ls_number_reflns 3024
_refine_ls_R_factor_gt 0.0459
_refine_ls_shift/su_max 0.0005
_refine_ls_structure_factor_coef F
_refine_ls_weighting_details 'w = 1/[\s^2^(Fo) + 0.00106|Fo|^2^]'
_refine_ls_weighting_scheme calc
_refine_ls_wR_factor_ref 0.0635
_reflns_number_gt 3024
_reflns_number_total 6072
_reflns_threshold_expression F^2^>3.0\s(F^2^)
_cod_data_source_file ja711260m-file005.cif
_cod_data_source_block I
_cod_original_sg_symbol_H-M 'I 41/a '
_cod_original_formula_sum 'C47 H53 N O10 '
_cod_database_code 4107691

loop_
_symmetry_equiv_pos_as_xyz
x,y,z
-x,1/2-y,z
3/4-y,1/4+x,1/4+z
1/4+y,1/4-x,1/4+z
-x,-y,-z
x,1/2+y,-z
3/4+y,1/4-x,1/4-z
1/4-y,1/4+x,1/4-z
1/2+x,1/2+y,1/2+z
1/2-x,-y,1/2+z
1/4-y,3/4+x,3/4+z
3/4+y,3/4-x,3/4+z
1/2-x,1/2-y,1/2-z
1/2+x,y,1/2-z
1/4+y,3/4-x,3/4-z
3/4-y,3/4+x,3/4-z

loop_
_atom_site_label
_atom_site_type_symbol
_atom_site_fract_x
_atom_site_fract_y
_atom_site_fract_z
_atom_site_U_iso_or_equiv
_atom_site_adp_type
_atom_site_occupancy
_atom_site_calc_flag
_atom_site_refinement_flags
O1 O 0.4403(1) 0.0816(1) 0.52455(5) 0.0390(5) Uani 1.00 d .
O2 O 0.7763(1) 0.1840(1) 0.57078(5) 0.0393(5) Uani 1.00 d .
O3 O 0.5798(1) -0.0629(1) 0.63177(5) 0.0458(5) Uani 1.00 d .
O4 O 0.7781(1) 0.1998(1) 0.69740(4) 0.0376(5) Uani 1.00 d .
O5 O 0.46113(10) 0.0683(1) 0.73542(4) 0.0301(4) Uani 1.00 d .
C1 C 0.5000 0.2500 0.50390(9) 0.0323(9) Uani 1.00 d S
C2 C 0.5565(2) 0.1882(1) 0.52591(6) 0.0281(6) Uani 1.00 d .
C3 C 0.6413(2) 0.2150(2) 0.53720(6) 0.0306(6) Uani 1.00 d .
C4 C 0.6917(1) 0.1605(2) 0.55868(6) 0.0302(6) Uani 1.00 d .
C5 C 0.6607(1) 0.0765(1) 0.56896(6) 0.0286(6) Uani 1.00 d .
C6 C 0.5758(1) 0.0491(1) 0.55743(6) 0.0311(6) Uani 1.00 d .
C7 C 0.5242(1) 0.1046(2) 0.53657(6) 0.0296(6) Uani 1.00 d .
C8 C 0.3991(2) 0.0040(2) 0.53922(8) 0.0443(8) Uani 1.00 d .
C9 C 0.7960(2) 0.2776(2) 0.57264(7) 0.0452(8) Uani 1.00 d .
C10 C 0.7147(2) 0.0178(2) 0.59307(6) 0.0330(6) Uani 1.00 d .
C11 C 0.6983(1) 0.0411(1) 0.63036(6) 0.0281(6) Uani 1.00 d .
C12 C 0.7490(1) 0.1076(1) 0.64665(6) 0.0281(6) Uani 1.00 d .
C13 C 0.7316(1) 0.1327(1) 0.68055(6) 0.0270(6) Uani 1.00 d .
C14 C 0.6653(1) 0.0888(1) 0.69954(6) 0.0260(6) Uani 1.00 d .
C15 C 0.6156(1) 0.0222(1) 0.68332(6) 0.0297(6) Uani 1.00 d .
C16 C 0.6303(1) 0.0002(1) 0.64924(7) 0.0312(6) Uani 1.00 d .
C17 C 0.5013(2) -0.0937(3) 0.6485(1) 0.086(1) Uani 1.00 d .
C18 C 0.8262(2) 0.2624(2) 0.67696(7) 0.0343(7) Uani 1.00 d .
C19 C 0.6430(1) 0.1159(1) 0.73612(6) 0.0283(6) Uani 1.00 d .
C20 C 0.5680(1) 0.1849(1) 0.73657(5) 0.0252(5) Uani 1.00 d .
C21 C 0.4782(1) 0.1595(1) 0.73587(5) 0.0246(5) Uani 1.00 d .
C22 C 0.4109(1) 0.2243(1) 0.73635(6) 0.0257(6) Uani 1.00 d .
C23 C 0.3699(2) 0.0406(2) 0.73223(7) 0.0365(7) Uani 1.00 d .
N1 N 0.3836(4) 0.1327(4) 0.6354(2) 0.069(2) Uiso 0.50 d P
C24 C 0.5000 0.2500 0.6317(2) 0.096(2) Uiso 1.00 d S
C25 C 0.4335(5) 0.1823(5) 0.6341(2) 0.063(2) Uiso 0.50 d P
H1 H 0.4578 0.2109 0.4886 0.0912 Uiso 1.00 calc .
H2 H 0.6648 0.2799 0.5310 0.0912 Uiso 1.00 calc .
H3 H 0.5543 -0.0118 0.5664 0.0912 Uiso 1.00 calc .
H4 H 0.4329 -0.0512 0.5334 0.0912 Uiso 1.00 calc .
H5 H 0.3965 0.0159 0.5667 0.0912 Uiso 1.00 calc .
H6 H 0.3374 0.0021 0.5315 0.0912 Uiso 1.00 calc .
H7 H 0.7391 0.3156 0.5841 0.0912 Uiso 1.00 calc .
H8 H 0.8501 0.2855 0.5862 0.0912 Uiso 1.00 calc .
H9 H 0.8099 0.2998 0.5496 0.0912 Uiso 1.00 calc .
H10 H 0.7781 0.0229 0.5862 0.0912 Uiso 1.00 calc .
H11 H 0.7002 -0.0481 0.5894 0.0912 Uiso 1.00 calc .
H12 H 0.7971 0.1389 0.6332 0.0912 Uiso 1.00 calc .
H13 H 0.5674 -0.0102 0.6984 0.0912 Uiso 1.00 calc .
H14 H 0.5199 -0.1309 0.6722 0.0912 Uiso 1.00 calc .
H15 H 0.4610 -0.0425 0.6564 0.0912 Uiso 1.00 calc .
H16 H 0.4710 -0.1322 0.6325 0.0912 Uiso 1.00 calc .
H17 H 0.8466 0.3098 0.6937 0.0912 Uiso 1.00 calc .
H18 H 0.8811 0.2307 0.6653 0.0912 Uiso 1.00 calc .
H19 H 0.7871 0.2912 0.6582 0.0912 Uiso 1.00 calc .
H20 H 0.6984 0.1468 0.7482 0.0912 Uiso 1.00 calc .
H21 H 0.6241 0.0604 0.7503 0.0912 Uiso 1.00 calc .
H22 H 0.3458 0.2049 0.7360 0.0912 Uiso 1.00 calc .
H23 H 0.3333 0.0584 0.7531 0.0912 Uiso 1.00 calc .
H24 H 0.3716 -0.0274 0.7322 0.0912 Uiso 1.00 calc .
H25 H 0.3448 0.0675 0.7113 0.0912 Uiso 1.00 calc .

loop_
_atom_site_aniso_label
_atom_site_aniso_U_11
_atom_site_aniso_U_22
_atom_site_aniso_U_33
_atom_site_aniso_U_12
_atom_site_aniso_U_13
_atom_site_aniso_U_23
O1 0.0330(9) 0.0344(9) 0.049(1) -0.0139(7) -0.0099(8) 0.0072(8)
O2 0.0283(9) 0.044(1) 0.046(1) -0.0118(7) -0.0019(8) -0.0031(8)
O3 0.0308(9) 0.0392(10) 0.067(1) -0.0087(7) 0.0087(9) -0.0248(9)
O4 0.0412(10) 0.0450(10) 0.0266(9) -0.0183(8) -0.0038(7) 0.0009(8)
O5 0.0231(8) 0.0280(8) 0.0391(9) 0.0005(6) 0.0010(7) 0.0009(7)
C1 0.038(2) 0.031(2) 0.028(2) -0.009(1) 0.0000 0.0000
C2 0.028(1) 0.030(1) 0.026(1) -0.0045(9) 0.0047(10) -0.0044(9)
C3 0.031(1) 0.033(1) 0.028(1) -0.0077(9) 0.0054(10) -0.0046(10)
C4 0.024(1) 0.036(1) 0.030(1) -0.0071(9) 0.0045(9) -0.010(1)
C5 0.027(1) 0.031(1) 0.029(1) 0.0011(9) 0.0030(9) -0.0107(9)
C6 0.030(1) 0.027(1) 0.036(1) -0.0029(9) 0.001(1) -0.0056(10)
C7 0.026(1) 0.030(1) 0.032(1) -0.0078(9) -0.0010(10) -0.0048(10)
C8 0.035(1) 0.039(1) 0.059(2) -0.014(1) -0.008(1) 0.010(1)
C9 0.048(2) 0.046(2) 0.042(2) -0.024(1) -0.006(1) 0.001(1)
C10 0.028(1) 0.030(1) 0.040(1) 0.0056(9) 0.001(1) -0.011(1)
C11 0.023(1) 0.025(1) 0.036(1) 0.0072(9) -0.0029(9) -0.0043(10)
C12 0.025(1) 0.027(1) 0.032(1) 0.0017(9) -0.0027(9) 0.0005(10)
C13 0.023(1) 0.027(1) 0.030(1) 0.0001(9) -0.0066(9) 0.0004(9)
C14 0.020(1) 0.025(1) 0.032(1) 0.0071(8) -0.0021(9) 0.0030(9)
C15 0.021(1) 0.024(1) 0.044(1) 0.0049(8) 0.0027(10) -0.0001(10)
C16 0.022(1) 0.023(1) 0.049(2) 0.0029(9) -0.001(1) -0.011(1)
C17 0.040(2) 0.090(3) 0.128(3) -0.034(2) 0.034(2) -0.072(2)
C18 0.039(1) 0.028(1) 0.036(1) -0.006(1) 0.000(1) -0.001(1)
C19 0.023(1) 0.033(1) 0.029(1) 0.0046(9) -0.0012(9) 0.0050(10)
C20 0.023(1) 0.033(1) 0.020(1) 0.0036(9) 0.0003(8) 0.0026(9)
C21 0.025(1) 0.028(1) 0.021(1) 0.0012(9) 0.0011(9) 0.0010(9)
C22 0.022(1) 0.033(1) 0.023(1) 0.0012(9) 0.0018(9) -0.0004(9)
C23 0.029(1) 0.033(1) 0.048(2) -0.0039(9) -0.008(1) 0.000(1)

loop_
_atom_type_symbol
_atom_type_description
_atom_type_scat_dispersion_real
_atom_type_scat_dispersion_imag
_atom_type_scat_source
H H 0.000 0.000
;International Tables for Crystallography
(1992, Vol. C, Table 6.1.1.2)
;
C C 0.003 0.002
;International Tables for Crystallography
(1992, Vol. C, Tables 4.2.6.8 and 6.1.1.1)
;
O O 0.011 0.006
;International Tables for Crystallography
(1992, Vol. C, Tables 4.2.6.8 and 6.1.1.1)
;
N N 0.006 0.003
;International Tables for Crystallography
(1992, Vol. C, Tables 4.2.6.8 and 6.1.1.1)
;

loop_
_geom_angle_atom_site_label_1
_geom_angle_atom_site_label_2
_geom_angle_atom_site_label_3
_geom_angle
_geom_angle_site_symmetry_1
_geom_angle_site_symmetry_3
_geom_angle_publ_flag
C7 O1 C8 117.2(2) . . yes
C4 O2 C9 116.7(2) . . yes
C16 O3 C17 116.5(2) . . yes
C13 O4 C18 117.7(2) . . yes
C21 O5 C23 117.5(2) . . yes
C2 C1 C2 111.2(3) . 2_655 yes
C1 C2 C3 120.5(2) . . yes
C1 C2 C7 121.2(2) . . yes
C3 C2 C7 118.3(2) . . yes
C2 C3 C4 120.8(2) . . yes
O2 C4 C3 123.1(2) . . yes
O2 C4 C5 115.5(2) . . yes
C3 C4 C5 121.3(2) . . yes
C4 C5 C6 118.0(2) . . yes
C4 C5 C10 121.3(2) . . yes
C6 C5 C10 120.6(2) . . yes
C5 C6 C7 120.7(2) . . yes
O1 C7 C2 115.7(2) . . yes
O1 C7 C6 123.4(2) . . yes
C2 C7 C6 120.9(2) . . yes
C5 C10 C11 111.9(2) . . yes
C10 C11 C12 120.7(2) . . yes
C10 C11 C16 121.4(2) . . yes
C12 C11 C16 117.8(2) . . yes
C11 C12 C13 121.1(2) . . yes
O4 C13 C12 123.2(2) . . yes
O4 C13 C14 116.4(2) . . yes
C12 C13 C14 120.4(2) . . yes
C13 C14 C15 118.2(2) . . yes
C13 C14 C19 121.8(2) . . yes
C15 C14 C19 119.9(2) . . yes
C14 C15 C16 121.3(2) . . yes
O3 C16 C11 115.9(2) . . yes
O3 C16 C15 123.1(2) . . yes
C11 C16 C15 121.0(2) . . yes
C14 C19 C20 110.7(2) . . yes
C19 C20 C21 121.6(2) . . yes
C19 C20 C22 119.5(2) . 2_655 yes
C21 C20 C22 118.8(2) . 2_655 yes
O5 C21 C20 116.4(2) . . yes
O5 C21 C22 123.3(2) . . yes
C20 C21 C22 120.3(2) . . yes
C20 C22 C21 120.8(2) 2_655 . yes
C25 C24 C25 172.6(8) . 2_655 yes
N1 C25 C24 178.9(8) . . yes

loop_
_geom_bond_atom_site_label_1
_geom_bond_atom_site_label_2
_geom_bond_distance
_geom_bond_site_symmetry_2
_geom_bond_publ_flag
O1 C7 1.378(3) . yes
O1 C8 1.428(3) . yes
O2 C4 1.390(3) . yes
O2 C9 1.427(3) . yes
O3 C16 1.382(3) . yes
O3 C17 1.413(4) . yes
O4 C13 1.382(3) . yes
O4 C18 1.418(3) . yes
O5 C21 1.383(3) . yes
O5 C23 1.426(3) . yes
C1 C2 1.512(3) . yes
C1 C2 1.512(3) 2_655 yes
C2 C3 1.396(3) . yes
C2 C7 1.398(3) . yes
C3 C4 1.385(3) . yes
C4 C5 1.392(3) . yes
C5 C6 1.403(3) . yes
C5 C10 1.513(3) . yes
C6 C7 1.389(3) . yes
C10 C11 1.508(3) . yes
C11 C12 1.397(3) . yes
C11 C16 1.392(3) . yes
C12 C13 1.391(3) . yes
C13 C14 1.394(3) . yes
C14 C15 1.389(3) . yes
C14 C19 1.513(3) . yes
C15 C16 1.380(3) . yes
C19 C20 1.518(3) . yes
C20 C21 1.390(3) . yes
C20 C22 1.390(3) 2_655 yes
C21 C22 1.392(3) . yes
N1 C25 1.049(8) . yes
C24 C25 1.417(7) . yes

loop_
_geom_contact_atom_site_label_1
_geom_contact_atom_site_label_2
_geom_contact_distance
_geom_contact_site_symmetry_2
O1 O1 3.564(4) 5_656
O2 C18 3.535(3) 8_646
O3 C17 3.250(3) 7_556
O4 C22 3.263(3) 14_556
O5 C9 3.404(3) 3_545
O5 C3 3.493(3) 3_545
N1 C10 3.472(7) 8_546
C7 C8 3.546(4) 5_656
C8 C15 3.450(3) 8_546
